data_7231743
loop_
_publ_author_name
'Lu, Yan-Na'
'Peng, Jun-Ling'
'Zhou, Xia'
'Wu, Jian-Zhong'
'Ou, Yong-Cong'
'Cai, Yue-Peng'

_publ_section_title
;
 Rapid naked-eye luminescence detection of carbonate ion through
 acetonitrile hydrolysis induced europium complexes
;
_journal_issue 46
_journal_name_full CrystEngComm
_journal_page_first 7574
_journal_paper_doi 10.1039/C8CE01414K
_journal_volume 20
_journal_year 2018
_chemical_formula_sum 'C23 H16 N5 O7 Tb'
_chemical_formula_weight 633.33
_space_group_crystal_system monoclinic
_space_group_IT_number 14
_space_group_name_Hall '-P 2yn'
_space_group_name_H-M_alt 'P 1 21/n 1'
_symmetry_space_group_name_Hall '-P 2yn'
_symmetry_space_group_name_H-M 'P 1 21/n 1'
_atom_sites_solution_hydrogens geom
_atom_sites_solution_primary direct
_atom_sites_solution_secondary difmap
_audit_creation_method SHELXL-2018/3
_audit_update_record
;
2018-08-06 deposited with the CCDC.
2018-10-30 downloaded from the CCDC.
;
_cell_angle_alpha 90
_cell_angle_beta 91.802(8)
_cell_angle_gamma 90
_cell_formula_units_Z 4
_cell_length_a 15.764(8)
_cell_length_b 7.932(4)
_cell_length_c 18.869(9)
_cell_measurement_reflns_used 2492
_cell_measurement_temperature 296(2)
_cell_measurement_theta_max 25.40
_cell_measurement_theta_min 2.51
_cell_volume 2358(2)
_computing_cell_refinement 'Bruker SAINT'
_computing_data_collection 'Bruker APEX2'
_computing_data_reduction 'Bruker SAINT'
_computing_molecular_graphics 'Bruker APEX2'
_computing_publication_material 'Bruker APEX2'
_computing_structure_refinement 'SHELXL-2018/3 (Sheldrick, 2018)'
_computing_structure_solution 'SHELXL-2018/3 (Sheldrick, 2018)'
_diffrn_ambient_temperature 296(2)
_diffrn_measured_fraction_theta_full 0.999
_diffrn_measured_fraction_theta_max 0.999
_diffrn_measurement_device_type 'CCD area detector'
_diffrn_measurement_method 'phi and omega scans'
_diffrn_radiation_type MoK\a
_diffrn_radiation_wavelength 0.71073
_diffrn_reflns_av_R_equivalents 0.0617
_diffrn_reflns_av_unetI/netI 0.0818
_diffrn_reflns_Laue_measured_fraction_full 0.999
_diffrn_reflns_Laue_measured_fraction_max 0.999
_diffrn_reflns_limit_h_max 17
_diffrn_reflns_limit_h_min -18
_diffrn_reflns_limit_k_max 9
_diffrn_reflns_limit_k_min -9
_diffrn_reflns_limit_l_max 22
_diffrn_reflns_limit_l_min -15
_diffrn_reflns_number 11615
_diffrn_reflns_point_group_measured_fraction_full 0.999
_diffrn_reflns_point_group_measured_fraction_max 0.999
_diffrn_reflns_theta_full 25.242
_diffrn_reflns_theta_max 25.243
_diffrn_reflns_theta_min 1.658
_diffrn_source 'fine-focus sealed tube'
_exptl_absorpt_coefficient_mu 3.053
_exptl_absorpt_correction_T_max 0.6928
_exptl_absorpt_correction_T_min 0.5834
_exptl_absorpt_correction_type multi-scan
_exptl_absorpt_process_details 'SADABS (Bruker, 2002)'
_exptl_crystal_colour yellow
_exptl_crystal_density_diffrn 1.784
_exptl_crystal_description block
_exptl_crystal_F_000 1240
_exptl_crystal_size_max 0.200
_exptl_crystal_size_mid 0.150
_exptl_crystal_size_min 0.120
_refine_diff_density_max 2.047
_refine_diff_density_min -0.544
_refine_diff_density_rms 0.174
_refine_ls_extinction_method none
_refine_ls_goodness_of_fit_ref 1.037
_refine_ls_hydrogen_treatment constr
_refine_ls_matrix_type full
_refine_ls_number_parameters 327
_refine_ls_number_reflns 4277
_refine_ls_number_restraints 0
_refine_ls_restrained_S_all 1.037
_refine_ls_R_factor_all 0.0884
_refine_ls_R_factor_gt 0.0537
_refine_ls_shift/su_max 0.001
_refine_ls_shift/su_mean 0.000
_refine_ls_structure_factor_coef Fsqd
_refine_ls_weighting_details 'w=1/[\s^2^(Fo^2^)+(0.0831P)^2^+3.1147P] where P=(Fo^2^+2Fc^2^)/3'
_refine_ls_weighting_scheme calc
_refine_ls_wR_factor_gt 0.1431
_refine_ls_wR_factor_ref 0.1660
_reflns_Friedel_coverage 0.000
_reflns_number_gt 2830
_reflns_number_total 4277
_reflns_threshold_expression 'I > 2\s(I)'
_cod_data_source_file c8ce01414k2.cif
_cod_data_source_block shelx_CCDC1
_cod_depositor_comments 'Adding full bibliography for 7231742--7231745.cif.'
_cod_database_code 7231743
_shelx_shelxl_version_number 2018/3
_shelx_space_group_comment
;
The symmetry employed for this shelxl refinement is uniquely defined
by the following loop, which should always be used as a source of
symmetry information in preference to the above space-group names.
They are only intended as comments.
;
_shelx_estimated_absorpt_t_min 0.580
_shelx_estimated_absorpt_t_max 0.711

loop_
_space_group_symop_operation_xyz
'x, y, z'
'-x+1/2, y+1/2, -z+1/2'
'-x, -y, -z'
'x-1/2, -y-1/2, z-1/2'

loop_
_atom_site_label
_atom_site_type_symbol
_atom_site_fract_x
_atom_site_fract_y
_atom_site_fract_z
_atom_site_U_iso_or_equiv
_atom_site_adp_type
_atom_site_occupancy
_atom_site_site_symmetry_order
_atom_site_calc_flag
_atom_site_refinement_flags_posn
_atom_site_refinement_flags_adp
C1 C 0.7550(8) 0.8537(14) 0.1134(6) 0.061(3) Uani 1 1 d . .
H1 H 0.742719 0.846162 0.064959 0.073 Uiso 1 1 calc R U
C2 C 0.6902(7) 0.9032(15) 0.1575(5) 0.063(3) Uani 1 1 d . .
H2 H 0.636097 0.928307 0.139370 0.075 Uiso 1 1 calc R U
C3 C 0.7100(7) 0.9136(13) 0.2303(5) 0.055(3) Uani 1 1 d . .
H3 H 0.668101 0.944478 0.261440 0.066 Uiso 1 1 calc R U
C4 C 0.7914(7) 0.8785(13) 0.2567(5) 0.047(3) Uani 1 1 d . .
C5 C 0.8529(6) 0.8267(11) 0.2071(5) 0.043(2) Uani 1 1 d . .
C6 C 0.9391(6) 0.7861(11) 0.2304(5) 0.045(2) Uani 1 1 d . .
C7 C 1.0737(7) 0.6990(13) 0.1999(6) 0.056(3) Uani 1 1 d . .
H7 H 1.111977 0.670340 0.165407 0.067 Uiso 1 1 calc R U
C8 C 1.1000(7) 0.6923(13) 0.2704(6) 0.059(3) Uani 1 1 d . .
H8 H 1.155006 0.658545 0.282594 0.071 Uiso 1 1 calc R U
C9 C 1.0446(8) 0.7359(14) 0.3232(5) 0.056(3) Uani 1 1 d . .
H9 H 1.062367 0.732268 0.370644 0.067 Uiso 1 1 calc R U
C10 C 0.9619(7) 0.7852(13) 0.3043(5) 0.049(3) Uani 1 1 d . .
C11 C 0.8988(7) 0.8357(12) 0.3519(5) 0.050(3) Uani 1 1 d . .
C12 C 0.8177(6) 0.8806(13) 0.3276(5) 0.045(2) Uani 1 1 d . .
C13 C 0.8324(7) 0.9026(14) 0.4452(5) 0.051(3) Uani 1 1 d . .
C14 C 0.6893(7) 0.4350(13) -0.0195(5) 0.052(3) Uani 1 1 d . .
C15 C 0.7665(7) 0.5255(12) -0.0357(5) 0.050(3) Uani 1 1 d . .
C16 C 0.7804(8) 0.5545(15) -0.1097(5) 0.060(3) Uani 1 1 d . .
H16 H 0.826615 0.619052 -0.122599 0.072 Uiso 1 1 calc R U
C17 C 0.7279(8) 0.4904(16) -0.1610(6) 0.063(3) Uani 1 1 d . .
H17 H 0.740224 0.506681 -0.208416 0.076 Uiso 1 1 calc R U
C18 C 0.6565(8) 0.4012(17) -0.1439(5) 0.067(3) Uani 1 1 d . .
C19 C 0.6345(8) 0.3746(15) -0.0725(5) 0.062(3) Uani 1 1 d . .
H19 H 0.584897 0.318330 -0.061547 0.075 Uiso 1 1 calc R U
C20 C 1.1184(7) 0.9396(12) 0.0410(5) 0.045(2) Uani 1 1 d . .
C21 C 1.2000(8) 0.9570(16) 0.0849(7) 0.086(4) Uani 1 1 d . .
H21A H 1.247563 0.940788 0.055037 0.129 Uiso 1 1 calc R U
H21B H 1.201375 0.873654 0.121785 0.129 Uiso 1 1 calc R U
H21C H 1.202826 1.067449 0.105555 0.129 Uiso 1 1 calc R U
C22 C 0.9596(6) 0.3599(12) 0.1090(5) 0.041(2) Uani 1 1 d . .
C23 C 0.9654(8) 0.1821(12) 0.1357(6) 0.060(3) Uani 1 1 d . .
H23A H 1.022638 0.158799 0.151761 0.090 Uiso 1 1 calc R U
H23B H 0.949478 0.105717 0.098140 0.090 Uiso 1 1 calc R U
H23C H 0.927896 0.167792 0.174365 0.090 Uiso 1 1 calc R U
N1 N 0.8335(5) 0.8165(9) 0.1364(4) 0.0441(19) Uani 1 1 d . .
N2 N 0.9950(6) 0.7453(10) 0.1798(4) 0.048(2) Uani 1 1 d . .
N3 N 0.9071(6) 0.8500(11) 0.4247(4) 0.053(2) Uani 1 1 d . .
N4 N 0.7770(6) 0.9228(10) 0.3886(4) 0.051(2) Uani 1 1 d . .
H4 H 0.725317 0.956475 0.390730 0.061 Uiso 1 1 calc R U
N5 N 0.6031(10) 0.3152(18) -0.1985(6) 0.099(4) Uani 1 1 d . .
O1 O 0.8190(5) 0.5788(8) 0.0124(3) 0.0527(18) Uani 1 1 d . .
O2 O 0.6341(8) 0.3131(19) -0.2585(5) 0.148(6) Uani 1 1 d . .
O3 O 0.5325(9) 0.261(2) -0.1819(6) 0.138(5) Uani 1 1 d . .
O4 O 1.0777(5) 0.8080(8) 0.0461(4) 0.0518(18) Uani 1 1 d . .
O5 O 0.9006(4) 0.9360(8) -0.0034(3) 0.0542(18) Uani 1 1 d . .
O6 O 1.0106(4) 0.4087(8) 0.0617(3) 0.0439(16) Uani 1 1 d . .
O7 O 0.9077(4) 0.4602(8) 0.1322(3) 0.0525(18) Uani 1 1 d . .
Tb1 Tb 0.94186(3) 0.69381(5) 0.05135(2) 0.0428(2) Uani 1 1 d . .

loop_
_atom_site_aniso_label
_atom_site_aniso_U_11
_atom_site_aniso_U_22
_atom_site_aniso_U_33
_atom_site_aniso_U_23
_atom_site_aniso_U_13
_atom_site_aniso_U_12
C1 0.072(9) 0.067(7) 0.046(6) 0.005(5) 0.020(6) 0.013(6)
C2 0.059(7) 0.084(9) 0.047(6) 0.000(6) 0.016(5) 0.013(6)
C3 0.057(7) 0.055(7) 0.056(6) -0.006(5) 0.029(5) 0.004(5)
C4 0.057(7) 0.046(6) 0.040(6) 0.001(4) 0.019(5) 0.007(5)
C5 0.052(6) 0.032(5) 0.047(6) -0.003(4) 0.018(5) 0.006(4)
C6 0.046(6) 0.035(6) 0.055(6) -0.003(4) 0.012(5) 0.004(5)
C7 0.050(7) 0.069(8) 0.051(7) -0.002(5) 0.020(5) 0.013(6)
C8 0.046(7) 0.065(8) 0.068(8) -0.005(6) 0.011(5) 0.015(5)
C9 0.071(8) 0.066(7) 0.030(5) -0.005(5) 0.009(5) 0.007(6)
C10 0.060(7) 0.058(7) 0.030(5) -0.001(4) 0.012(5) 0.006(5)
C11 0.067(8) 0.048(6) 0.036(6) -0.007(4) 0.016(5) -0.007(5)
C12 0.044(6) 0.054(6) 0.037(5) -0.007(4) 0.018(4) 0.001(5)
C13 0.059(7) 0.060(7) 0.037(6) -0.008(5) 0.021(5) 0.003(6)
C14 0.074(8) 0.054(6) 0.031(5) 0.007(5) 0.016(5) 0.002(6)
C15 0.069(7) 0.040(6) 0.043(6) 0.007(5) 0.027(5) 0.012(5)
C16 0.072(8) 0.068(7) 0.041(6) 0.011(5) 0.017(6) 0.027(6)
C17 0.067(8) 0.081(8) 0.042(6) 0.015(6) 0.021(6) 0.029(7)
C18 0.070(8) 0.099(10) 0.034(6) 0.002(6) 0.001(6) 0.015(7)
C19 0.066(8) 0.076(8) 0.045(6) -0.004(6) 0.013(6) 0.015(6)
C20 0.059(7) 0.039(6) 0.040(5) 0.005(4) 0.016(5) 0.012(5)
C21 0.089(10) 0.061(8) 0.108(11) 0.015(7) -0.003(8) 0.005(7)
C22 0.056(7) 0.034(5) 0.033(5) -0.002(4) 0.010(5) -0.003(4)
C23 0.084(9) 0.048(6) 0.049(6) 0.005(5) 0.013(6) -0.003(6)
N1 0.055(5) 0.042(5) 0.036(4) -0.004(3) 0.014(4) 0.004(4)
N2 0.059(6) 0.045(5) 0.042(5) -0.008(4) 0.022(4) 0.004(4)
N3 0.056(6) 0.062(6) 0.042(5) -0.002(4) 0.011(4) 0.002(4)
N4 0.062(6) 0.053(5) 0.039(5) -0.001(4) 0.017(4) 0.010(4)
N5 0.100(10) 0.156(13) 0.042(7) -0.005(7) -0.005(7) 0.026(9)
O1 0.076(5) 0.042(4) 0.040(4) -0.003(3) 0.022(4) -0.007(4)
O2 0.137(11) 0.258(18) 0.047(6) -0.029(8) -0.005(7) -0.017(10)
O3 0.109(10) 0.232(15) 0.071(8) -0.017(8) -0.011(7) -0.032(10)
O4 0.064(5) 0.040(4) 0.052(4) 0.008(3) 0.015(3) -0.003(3)
O5 0.066(5) 0.046(4) 0.052(4) 0.012(3) 0.021(3) 0.008(4)
O6 0.058(4) 0.041(4) 0.034(3) 0.004(3) 0.024(3) 0.006(3)
O7 0.065(5) 0.045(4) 0.050(4) 0.007(3) 0.026(3) 0.012(4)
Tb1 0.0619(4) 0.0318(3) 0.0359(3) 0.00210(19) 0.0222(2) 0.0042(2)

loop_
_atom_type_symbol
_atom_type_description
_atom_type_scat_dispersion_real
_atom_type_scat_dispersion_imag
_atom_type_scat_source
C C 0.0033 0.0016 'International Tables Vol C Tables 4.2.6.8 and 6.1.1.4'
H H 0.0000 0.0000 'International Tables Vol C Tables 4.2.6.8 and 6.1.1.4'
N N 0.0061 0.0033 'International Tables Vol C Tables 4.2.6.8 and 6.1.1.4'
O O 0.0106 0.0060 'International Tables Vol C Tables 4.2.6.8 and 6.1.1.4'
Tb Tb -0.1723 4.1537 'International Tables Vol C Tables 4.2.6.8 and 6.1.1.4'

loop_
_geom_angle_atom_site_label_1
_geom_angle_atom_site_label_2
_geom_angle_atom_site_label_3
_geom_angle
_geom_angle_site_symmetry_1
_geom_angle_site_symmetry_3
N1 C1 C2 123.9(10) . .
C1 C2 C3 117.2(11) . .
C4 C3 C2 120.9(9) . .
C12 C4 C3 125.9(9) . .
C12 C4 C5 116.5(10) . .
C3 C4 C5 117.4(9) . .
N1 C5 C4 121.6(9) . .
N1 C5 C6 117.5(8) . .
C4 C5 C6 120.9(9) . .
N2 C6 C10 122.4(9) . .
N2 C6 C5 117.6(9) . .
C10 C6 C5 120.1(9) . .
N2 C7 C8 122.1(9) . .
C7 C8 C9 120.3(10) . .
C8 C9 C10 119.3(10) . .
C9 C10 C11 125.8(9) . .
C9 C10 C6 117.1(9) . .
C11 C10 C6 117.1(10) . .
N3 C11 C12 111.4(9) . .
N3 C11 C10 127.3(10) . .
C12 C11 C10 121.3(9) . .
N4 C12 C4 132.5(10) . .
N4 C12 C11 103.5(8) . .
C4 C12 C11 123.9(9) . .
N3 C13 N4 111.2(8) . .
N3 C13 C14 124.6(10) . 2_655
N4 C13 C14 124.1(9) . 2_655
C19 C14 C15 121.8(9) . .
C19 C14 C13 117.9(10) . 2_645
C15 C14 C13 120.3(9) . 2_645
O1 C15 C16 121.4(10) . .
O1 C15 C14 122.8(8) . .
C16 C15 C14 115.8(10) . .
C17 C16 C15 121.8(12) . .
C16 C17 C18 120.7(10) . .
C17 C18 C19 121.7(11) . .
C17 C18 N5 121.7(11) . .
C19 C18 N5 116.4(12) . .
C14 C19 C18 118.0(11) . .
O4 C20 O5 126.8(10) . 3_775
O4 C20 C21 118.1(9) . .
O5 C20 C21 115.1(10) 3_775 .
O7 C22 O6 119.4(8) . .
O7 C22 C23 121.5(9) . .
O6 C22 C23 119.1(9) . .
O7 C22 Tb1 58.7(5) . .
O6 C22 Tb1 60.9(5) . .
C23 C22 Tb1 176.6(7) . .
C1 N1 C5 119.0(8) . .
C1 N1 Tb1 120.6(6) . .
C5 N1 Tb1 120.1(6) . .
C7 N2 C6 118.8(9) . .
C7 N2 Tb1 119.7(6) . .
C6 N2 Tb1 120.1(7) . .
C13 N3 C11 105.0(9) . .
C13 N4 C12 108.8(8) . .
O3 N5 O2 127.1(14) . .
O3 N5 C18 118.7(12) . .
O2 N5 C18 114.1(14) . .
C15 O1 Tb1 153.9(6) . .
C20 O4 Tb1 144.6(7) . .
C20 O5 Tb1 172.2(6) 3_775 .
C22 O6 Tb1 137.0(6) . 3_765
C22 O6 Tb1 92.7(5) . .
Tb1 O6 Tb1 112.2(2) 3_765 .
C22 O7 Tb1 96.1(5) . .
O1 Tb1 O5 87.9(2) . .
O1 Tb1 O4 158.3(2) . .
O5 Tb1 O4 84.4(2) . .
O1 Tb1 O6 82.1(2) . 3_765
O5 Tb1 O6 88.6(2) . 3_765
O4 Tb1 O6 77.5(2) . 3_765
O1 Tb1 O7 72.2(2) . .
O5 Tb1 O7 148.4(2) . .
O4 Tb1 O7 122.4(2) . .
O6 Tb1 O7 111.8(2) 3_765 .
O1 Tb1 O6 91.5(2) . .
O5 Tb1 O6 156.2(2) . .
O4 Tb1 O6 87.6(2) . .
O6 Tb1 O6 67.8(2) 3_765 .
O7 Tb1 O6 51.6(2) . .
O1 Tb1 N2 128.7(2) . .
O5 Tb1 N2 112.0(3) . .
O4 Tb1 N2 72.9(3) . .
O6 Tb1 N2 141.5(2) 3_765 .
O7 Tb1 N2 66.9(2) . .
O6 Tb1 N2 86.7(2) . .
O1 Tb1 N1 77.0(2) . .
O5 Tb1 N1 77.1(2) . .
O4 Tb1 N1 120.6(2) . .
O6 Tb1 N1 155.0(2) 3_765 .
O7 Tb1 N1 74.7(2) . .
O6 Tb1 N1 125.8(2) . .
N2 Tb1 N1 63.6(3) . .
O1 Tb1 C22 79.8(3) . .
O5 Tb1 C22 167.6(3) . .
O4 Tb1 C22 107.2(3) . .
O6 Tb1 C22 89.7(2) 3_765 .
O7 Tb1 C22 25.2(2) . .
O6 Tb1 C22 26.4(2) . .
N2 Tb1 C22 76.4(3) . .
N1 Tb1 C22 99.8(3) . .

loop_
_geom_bond_atom_site_label_1
_geom_bond_atom_site_label_2
_geom_bond_distance
_geom_bond_site_symmetry_2
C1 N1 1.331(14) .
C1 C2 1.395(14) .
C2 C3 1.402(14) .
C3 C4 1.390(14) .
C4 C12 1.388(13) .
C4 C5 1.428(13) .
C5 N1 1.362(12) .
C5 C6 1.451(14) .
C6 N2 1.359(12) .
C6 C10 1.430(14) .
C7 N2 1.338(13) .
C7 C8 1.381(15) .
C8 C9 1.388(14) .
C9 C10 1.396(15) .
C10 C11 1.420(14) .
C11 N3 1.380(12) .
C11 C12 1.391(14) .
C12 N4 1.376(11) .
C13 N3 1.320(13) .
C13 N4 1.367(12) .
C13 C14 1.477(12) 2_655
C14 C19 1.385(15) .
C14 C15 1.454(14) .
C15 O1 1.280(12) .
C15 C16 1.438(13) .
C16 C17 1.353(15) .
C17 C18 1.377(16) .
C18 C19 1.417(14) .
C18 N5 1.477(17) .
C20 O4 1.230(11) .
C20 O5 1.247(11) 3_775
C20 C21 1.513(15) .
C22 O7 1.231(11) .
C22 O6 1.280(10) .
C22 C23 1.500(13) .
C22 Tb1 2.874(9) .
N1 Tb1 2.572(8) .
N2 Tb1 2.572(8) .
N5 O3 1.243(17) .
N5 O2 1.247(16) .
O1 Tb1 2.244(7) .
O4 Tb1 2.330(7) .
O5 Tb1 2.267(7) .
O6 Tb1 2.423(5) 3_765
O6 Tb1 2.513(6) .
O7 Tb1 2.470(6) .
